data_4123331
loop_
_publ_author_name
'Roy, Sudipta'
'Stollberg, Peter'
'Herbst-Irmer, Regine'
'Stalke, Dietmar'
'Andrada, Diego M.'
'Frenking, Gernot'
'Roesky, Herbert W.'

_publ_section_title
;
 Carbene-dichlorosilylene stabilized phosphinidenes exhibiting strong
 intramolecular charge transfer transition.
;
_journal_issue 1
_journal_name_full 'Journal of the American Chemical Society'
_journal_page_first 150
_journal_page_last 153
_journal_paper_doi 10.1021/ja512089e
_journal_volume 137
_journal_year 2015
_chemical_formula_moiety 'C38 H58 Cl2 N P Si'
_chemical_formula_sum 'C38 H58 Cl2 N P Si'
_chemical_formula_weight 658.81
_chemical_name_systematic
;
 ?
;
_space_group_crystal_system orthorhombic
_space_group_IT_number 61
_space_group_name_Hall '-P 2ac 2ab'
_space_group_name_H-M_alt 'P b c a'
_symmetry_space_group_name_Hall '-P 2ac 2ab'
_symmetry_space_group_name_H-M 'P b c a'
_atom_sites_solution_hydrogens geom
_audit_creation_method SHELXL-2014
_cell_angle_alpha 90
_cell_angle_beta 90
_cell_angle_gamma 90
_cell_formula_units_Z 8
_cell_length_a 17.079(2)
_cell_length_b 18.335(2)
_cell_length_c 24.196(3)
_cell_measurement_reflns_used 3694
_cell_measurement_temperature 100(2)
_cell_measurement_theta_max 22.484
_cell_measurement_theta_min 2.343
_cell_volume 7576.8(15)
_computing_cell_refinement 'SAINT V8.30C'
_computing_data_collection 'APEX2 v2012.2'
_computing_data_reduction 'SAINT V8.30C'
_computing_molecular_graphics 'SHELXL-2014 in SHELXle GUI'
_computing_publication_material 'XP Version 5.1'
_computing_structure_refinement 'SHELXL-2014 (Sheldrick, 2014)'
_computing_structure_solution SHELXT-2014/4
_diffrn_ambient_temperature 100(2)
_diffrn_measured_fraction_theta_full 1.000
_diffrn_measured_fraction_theta_max 0.999
_diffrn_measurement_device_type 'Bruker Smart APEX II Quazar'
_diffrn_measurement_method 'omega scans'
_diffrn_radiation_type MoK\a
_diffrn_radiation_wavelength 0.71073
_diffrn_reflns_av_R_equivalents 0.0929
_diffrn_reflns_av_unetI/netI 0.0655
_diffrn_reflns_Laue_measured_fraction_full 1.000
_diffrn_reflns_Laue_measured_fraction_max 0.999
_diffrn_reflns_limit_h_max 20
_diffrn_reflns_limit_h_min -20
_diffrn_reflns_limit_k_max 21
_diffrn_reflns_limit_k_min -22
_diffrn_reflns_limit_l_max 29
_diffrn_reflns_limit_l_min -29
_diffrn_reflns_number 44461
_diffrn_reflns_point_group_measured_fraction_full 1.000
_diffrn_reflns_point_group_measured_fraction_max 0.999
_diffrn_reflns_theta_full 25.242
_diffrn_reflns_theta_max 25.363
_diffrn_reflns_theta_min 1.683
_diffrn_source 'INCOATEC Mo Microsource'
_exptl_absorpt_coefficient_mu 0.271
_exptl_absorpt_correction_T_max 0.6742
_exptl_absorpt_correction_T_min 0.6358
_exptl_absorpt_correction_type multi-scan
_exptl_absorpt_process_details SADABS-2014/4
_exptl_crystal_colour blue
_exptl_crystal_density_diffrn 1.155
_exptl_crystal_description block
_exptl_crystal_F_000 2848
_exptl_crystal_size_max 0.096
_exptl_crystal_size_mid 0.080
_exptl_crystal_size_min 0.072
_refine_diff_density_max 0.283
_refine_diff_density_min -0.269
_refine_diff_density_rms 0.060
_refine_ls_extinction_method none
_refine_ls_goodness_of_fit_ref 1.004
_refine_ls_hydrogen_treatment constr
_refine_ls_matrix_type full
_refine_ls_number_parameters 400
_refine_ls_number_reflns 6944
_refine_ls_number_restraints 0
_refine_ls_restrained_S_all 1.004
_refine_ls_R_factor_all 0.0790
_refine_ls_R_factor_gt 0.0408
_refine_ls_shift/su_max 0.001
_refine_ls_shift/su_mean 0.000
_refine_ls_structure_factor_coef Fsqd
_refine_ls_weighting_details 'w=1/[\s^2^(Fo^2^)+(0.0258P)^2^+4.4387P] where P=(Fo^2^+2Fc^2^)/3'
_refine_ls_weighting_scheme calc
_refine_ls_wR_factor_gt 0.0765
_refine_ls_wR_factor_ref 0.0904
_reflns_Friedel_coverage 0.000
_reflns_number_gt 4767
_reflns_number_total 6944
_reflns_threshold_expression 'I > 2\s(I)'
_cod_data_source_file ja512089e_si_003.cif
_cod_data_source_block pbca_a
_cod_database_code 4123331
_shelx_space_group_comment
;
The symmetry employed for this shelxl refinement is uniquely defined
by the following loop, which should always be used as a source of
symmetry information in preference to the above space-group names.
They are only intended as comments.
;
_shelx_estimated_absorpt_t_min 0.974
_shelx_estimated_absorpt_t_max 0.981
_shelxl_version_number 2014-3

loop_
_space_group_symop_operation_xyz
'x, y, z'
'-x+1/2, -y, z+1/2'
'-x, y+1/2, -z+1/2'
'x+1/2, -y+1/2, -z'
'-x, -y, -z'
'x-1/2, y, -z-1/2'
'x, -y-1/2, z-1/2'
'-x-1/2, y-1/2, z'

loop_
_atom_site_label
_atom_site_type_symbol
_atom_site_fract_x
_atom_site_fract_y
_atom_site_fract_z
_atom_site_U_iso_or_equiv
_atom_site_adp_type
_atom_site_occupancy
_atom_site_site_symmetry_order
_atom_site_calc_flag
_atom_site_refinement_flags_posn
_atom_site_refinement_flags_adp
Cl1 Cl 0.13752(4) 0.17156(3) 0.49160(3) 0.02051(15) Uani 1 1 d . .
Cl2 Cl 0.32262(3) 0.19571(3) 0.48590(2) 0.01950(15) Uani 1 1 d . .
P1 P 0.21800(4) 0.27108(3) 0.37131(3) 0.01702(15) Uani 1 1 d . .
Si1 Si 0.22083(4) 0.24418(3) 0.45661(3) 0.01391(15) Uani 1 1 d . .
N1 N 0.21743(11) 0.35115(10) 0.54821(8) 0.0119(4) Uani 1 1 d . .
C1 C 0.18917(13) 0.32720(12) 0.50137(9) 0.0122(5) Uani 1 1 d . .
C2 C 0.11965(13) 0.37437(12) 0.48339(10) 0.0130(5) Uani 1 1 d . .
C3 C 0.09770(13) 0.41347(12) 0.53751(9) 0.0137(5) Uani 1 1 d . .
H3A H 0.0792 0.4636 0.5296 0.016 Uiso 1 1 calc R U
H3B H 0.0554 0.3867 0.5567 0.016 Uiso 1 1 calc R U
C4 C 0.17105(13) 0.41586(12) 0.57347(10) 0.0134(5) Uani 1 1 d . .
C5 C 0.15350(14) 0.40257(13) 0.63441(10) 0.0177(6) Uani 1 1 d . .
H5A H 0.1232 0.3575 0.6384 0.027 Uiso 1 1 calc R U
H5B H 0.1233 0.4436 0.6492 0.027 Uiso 1 1 calc R U
H5C H 0.2028 0.3981 0.6549 0.027 Uiso 1 1 calc R U
C6 C 0.21621(14) 0.48685(12) 0.56853(10) 0.0174(5) Uani 1 1 d . .
H6A H 0.2276 0.4966 0.5295 0.026 Uiso 1 1 calc R U
H6B H 0.2654 0.4829 0.5891 0.026 Uiso 1 1 calc R U
H6C H 0.1848 0.5268 0.5837 0.026 Uiso 1 1 calc R U
C7 C 0.04922(13) 0.33102(13) 0.46066(10) 0.0163(5) Uani 1 1 d . .
H7A H 0.0667 0.3000 0.4295 0.020 Uiso 1 1 calc R U
H7B H 0.0284 0.2987 0.4900 0.020 Uiso 1 1 calc R U
C8 C -0.01576(14) 0.38232(13) 0.44083(10) 0.0195(6) Uani 1 1 d . .
H8A H -0.0600 0.3532 0.4262 0.023 Uiso 1 1 calc R U
H8B H -0.0353 0.4114 0.4724 0.023 Uiso 1 1 calc R U
C9 C 0.01402(14) 0.43334(14) 0.39600(10) 0.0223(6) Uani 1 1 d . .
H9A H -0.0285 0.4669 0.3848 0.027 Uiso 1 1 calc R U
H9B H 0.0295 0.4045 0.3632 0.027 Uiso 1 1 calc R U
C10 C 0.08402(14) 0.47754(13) 0.41624(10) 0.0197(6) Uani 1 1 d . .
H10A H 0.0670 0.5109 0.4461 0.024 Uiso 1 1 calc R U
H10B H 0.1046 0.5076 0.3855 0.024 Uiso 1 1 calc R U
C11 C 0.14914(14) 0.42760(12) 0.43788(10) 0.0154(5) Uani 1 1 d . .
H11A H 0.1919 0.4579 0.4532 0.019 Uiso 1 1 calc R U
H11B H 0.1708 0.3990 0.4067 0.019 Uiso 1 1 calc R U
C12 C 0.28999(13) 0.32607(12) 0.57515(9) 0.0125(5) Uani 1 1 d . .
C13 C 0.36142(13) 0.35679(12) 0.55810(9) 0.0139(5) Uani 1 1 d . .
C14 C 0.42899(14) 0.33345(13) 0.58487(10) 0.0183(6) Uani 1 1 d . .
H14 H 0.4782 0.3525 0.5736 0.022 Uiso 1 1 calc R U
C15 C 0.42629(14) 0.28340(13) 0.62734(10) 0.0205(6) Uani 1 1 d . .
H15 H 0.4731 0.2692 0.6456 0.025 Uiso 1 1 calc R U
C16 C 0.35546(14) 0.25392(13) 0.64324(10) 0.0192(6) Uani 1 1 d . .
H16 H 0.3543 0.2195 0.6726 0.023 Uiso 1 1 calc R U
C17 C 0.28572(14) 0.27332(12) 0.61739(9) 0.0156(5) Uani 1 1 d . .
C18 C 0.21161(14) 0.23349(12) 0.63530(10) 0.0173(6) Uani 1 1 d . .
H18 H 0.1663 0.2534 0.6139 0.021 Uiso 1 1 calc R U
C19 C 0.19549(15) 0.24394(14) 0.69740(10) 0.0244(6) Uani 1 1 d . .
H19A H 0.1434 0.2249 0.7063 0.037 Uiso 1 1 calc R U
H19B H 0.1978 0.2960 0.7065 0.037 Uiso 1 1 calc R U
H19C H 0.2350 0.2176 0.7189 0.037 Uiso 1 1 calc R U
C20 C 0.21861(16) 0.15124(12) 0.62327(10) 0.0235(6) Uani 1 1 d . .
H20A H 0.2319 0.1440 0.5843 0.035 Uiso 1 1 calc R U
H20B H 0.1686 0.1273 0.6314 0.035 Uiso 1 1 calc R U
H20C H 0.2598 0.1302 0.6465 0.035 Uiso 1 1 calc R U
C21 C 0.37068(13) 0.41072(12) 0.51084(10) 0.0161(5) Uani 1 1 d . .
H21 H 0.3175 0.4223 0.4960 0.019 Uiso 1 1 calc R U
C22 C 0.40848(14) 0.48220(13) 0.53096(11) 0.0210(6) Uani 1 1 d . .
H22A H 0.4104 0.5172 0.5004 0.032 Uiso 1 1 calc R U
H22B H 0.4618 0.4723 0.5440 0.032 Uiso 1 1 calc R U
H22C H 0.3773 0.5026 0.5613 0.032 Uiso 1 1 calc R U
C23 C 0.41932(14) 0.37736(13) 0.46425(10) 0.0205(6) Uani 1 1 d . .
H23A H 0.4209 0.4111 0.4329 0.031 Uiso 1 1 calc R U
H23B H 0.3956 0.3312 0.4526 0.031 Uiso 1 1 calc R U
H23C H 0.4727 0.3683 0.4774 0.031 Uiso 1 1 calc R U
C24 C 0.26930(14) 0.18924(13) 0.34231(9) 0.0160(5) Uani 1 1 d . .
C25 C 0.22774(14) 0.12528(13) 0.32856(9) 0.0179(6) Uani 1 1 d . .
C26 C 0.26600(14) 0.06927(13) 0.30044(10) 0.0197(6) Uani 1 1 d . .
H26 H 0.2374 0.0264 0.2914 0.024 Uiso 1 1 calc R U
C27 C 0.34393(14) 0.07362(13) 0.28513(10) 0.0184(6) Uani 1 1 d . .
C28 C 0.38438(14) 0.13675(13) 0.29896(10) 0.0185(6) Uani 1 1 d . .
H28 H 0.4379 0.1407 0.2888 0.022 Uiso 1 1 calc R U
C29 C 0.34953(14) 0.19452(13) 0.32714(9) 0.0155(5) Uani 1 1 d . .
C30 C 0.39845(14) 0.26133(13) 0.34039(10) 0.0189(6) Uani 1 1 d . .
H30 H 0.3694 0.2900 0.3690 0.023 Uiso 1 1 calc R U
C31 C 0.40847(18) 0.31070(15) 0.28996(12) 0.0393(8) Uani 1 1 d . .
H31A H 0.3569 0.3256 0.2763 0.059 Uiso 1 1 calc R U
H31B H 0.4363 0.2841 0.2608 0.059 Uiso 1 1 calc R U
H31C H 0.4387 0.3540 0.3004 0.059 Uiso 1 1 calc R U
C32 C 0.47839(14) 0.24222(15) 0.36486(12) 0.0324(7) Uani 1 1 d . .
H32A H 0.5098 0.2167 0.3371 0.049 Uiso 1 1 calc R U
H32B H 0.4713 0.2107 0.3972 0.049 Uiso 1 1 calc R U
H32C H 0.5053 0.2871 0.3760 0.049 Uiso 1 1 calc R U
C33 C 0.14167(14) 0.11433(14) 0.34274(10) 0.0201(6) Uani 1 1 d . .
H33 H 0.1262 0.1544 0.3686 0.024 Uiso 1 1 calc R U
C34 C 0.09017(16) 0.12073(17) 0.29143(11) 0.0383(8) Uani 1 1 d . .
H34A H 0.1069 0.0848 0.2639 0.057 Uiso 1 1 calc R U
H34B H 0.0951 0.1699 0.2759 0.057 Uiso 1 1 calc R U
H34C H 0.0355 0.1116 0.3015 0.057 Uiso 1 1 calc R U
C35 C 0.12687(16) 0.04194(14) 0.37248(12) 0.0344(7) Uani 1 1 d . .
H35A H 0.1378 0.0014 0.3472 0.052 Uiso 1 1 calc R U
H35B H 0.0721 0.0397 0.3844 0.052 Uiso 1 1 calc R U
H35C H 0.1612 0.0384 0.4048 0.052 Uiso 1 1 calc R U
C36 C 0.38566(15) 0.01288(13) 0.25366(10) 0.0209(6) Uani 1 1 d . .
H36 H 0.4422 0.0144 0.2643 0.025 Uiso 1 1 calc R U
C37 C 0.35518(17) -0.06363(13) 0.26654(11) 0.0283(7) Uani 1 1 d . .
H37A H 0.3022 -0.0691 0.2515 0.042 Uiso 1 1 calc R U
H37B H 0.3539 -0.0708 0.3067 0.042 Uiso 1 1 calc R U
H37C H 0.3899 -0.1000 0.2497 0.042 Uiso 1 1 calc R U
C38 C 0.38071(16) 0.02692(14) 0.19155(11) 0.0287(7) Uani 1 1 d . .
H38A H 0.3264 0.0210 0.1792 0.043 Uiso 1 1 calc R U
H38B H 0.4142 -0.0080 0.1720 0.043 Uiso 1 1 calc R U
H38C H 0.3983 0.0767 0.1836 0.043 Uiso 1 1 calc R U

loop_
_atom_site_aniso_label
_atom_site_aniso_U_11
_atom_site_aniso_U_22
_atom_site_aniso_U_33
_atom_site_aniso_U_23
_atom_site_aniso_U_13
_atom_site_aniso_U_12
Cl1 0.0229(3) 0.0177(3) 0.0209(3) 0.0013(3) 0.0010(3) -0.0042(3)
Cl2 0.0186(3) 0.0199(3) 0.0200(3) -0.0018(3) -0.0023(3) 0.0064(3)
P1 0.0185(3) 0.0185(4) 0.0140(3) -0.0005(3) 0.0014(3) 0.0039(3)
Si1 0.0142(3) 0.0140(4) 0.0135(3) -0.0012(3) -0.0001(3) 0.0013(3)
N1 0.0118(10) 0.0115(10) 0.0124(10) 0.0009(8) 0.0013(9) -0.0001(8)
C1 0.0120(12) 0.0115(12) 0.0129(13) 0.0028(10) 0.0029(10) -0.0044(10)
C2 0.0130(12) 0.0098(13) 0.0162(13) -0.0006(10) 0.0003(10) 0.0017(10)
C3 0.0130(12) 0.0125(13) 0.0156(13) -0.0012(10) -0.0001(10) 0.0001(10)
C4 0.0146(12) 0.0107(13) 0.0151(13) -0.0027(10) 0.0008(10) 0.0037(10)
C5 0.0176(13) 0.0187(14) 0.0169(13) -0.0035(11) -0.0017(11) 0.0032(11)
C6 0.0190(13) 0.0115(13) 0.0217(14) -0.0040(11) 0.0011(11) 0.0022(11)
C7 0.0137(12) 0.0168(13) 0.0182(14) -0.0039(11) -0.0018(10) 0.0005(10)
C8 0.0142(13) 0.0208(14) 0.0235(15) -0.0058(11) -0.0017(11) 0.0033(11)
C9 0.0190(14) 0.0272(16) 0.0209(14) 0.0003(12) -0.0044(12) 0.0095(12)
C10 0.0233(14) 0.0192(15) 0.0165(14) 0.0029(11) 0.0002(11) 0.0055(11)
C11 0.0176(13) 0.0137(13) 0.0150(13) 0.0011(10) 0.0002(11) 0.0020(10)
C12 0.0138(12) 0.0110(12) 0.0128(12) -0.0036(10) -0.0022(10) 0.0035(10)
C13 0.0155(13) 0.0135(13) 0.0127(13) -0.0026(10) -0.0005(10) 0.0011(10)
C14 0.0150(13) 0.0197(14) 0.0201(14) -0.0057(11) 0.0000(11) 0.0011(11)
C15 0.0194(14) 0.0231(15) 0.0188(14) -0.0046(12) -0.0060(11) 0.0095(11)
C16 0.0277(15) 0.0181(14) 0.0119(13) 0.0006(11) -0.0015(11) 0.0034(12)
C17 0.0207(13) 0.0128(13) 0.0132(13) -0.0041(10) 0.0010(11) 0.0015(11)
C18 0.0202(13) 0.0157(13) 0.0160(13) 0.0038(11) -0.0007(11) 0.0025(11)
C19 0.0309(15) 0.0223(15) 0.0201(15) 0.0055(12) 0.0043(12) 0.0026(12)
C20 0.0353(16) 0.0168(14) 0.0184(14) 0.0010(11) 0.0022(12) -0.0023(12)
C21 0.0127(12) 0.0186(13) 0.0169(13) 0.0023(11) -0.0005(11) -0.0012(11)
C22 0.0183(13) 0.0188(14) 0.0260(15) -0.0002(12) 0.0039(11) -0.0034(11)
C23 0.0203(14) 0.0245(15) 0.0165(14) 0.0006(11) 0.0018(11) -0.0042(11)
C24 0.0203(13) 0.0186(14) 0.0091(12) 0.0012(10) -0.0004(11) 0.0034(11)
C25 0.0234(14) 0.0198(14) 0.0105(12) 0.0010(11) 0.0013(11) 0.0014(11)
C26 0.0224(15) 0.0213(15) 0.0156(13) -0.0010(11) -0.0005(11) -0.0023(11)
C27 0.0218(14) 0.0200(15) 0.0133(13) -0.0005(11) -0.0027(11) 0.0050(11)
C28 0.0184(13) 0.0216(15) 0.0155(13) 0.0027(11) 0.0020(11) -0.0001(11)
C29 0.0183(13) 0.0178(13) 0.0105(12) -0.0004(10) -0.0004(10) 0.0022(11)
C30 0.0175(13) 0.0217(14) 0.0175(13) -0.0070(11) 0.0010(11) 0.0014(11)
C31 0.054(2) 0.0318(18) 0.0318(18) 0.0017(14) -0.0090(15) -0.0187(15)
C32 0.0210(15) 0.0363(18) 0.0398(18) -0.0124(15) -0.0055(13) 0.0025(13)
C33 0.0184(13) 0.0243(15) 0.0176(14) -0.0046(11) 0.0057(11) -0.0044(12)
C34 0.0213(15) 0.065(2) 0.0287(17) -0.0009(16) 0.0001(13) -0.0071(15)
C35 0.0349(17) 0.0288(16) 0.0395(18) -0.0004(14) 0.0191(15) -0.0062(14)
C36 0.0224(14) 0.0210(14) 0.0193(14) -0.0028(12) 0.0001(11) 0.0005(12)
C37 0.0433(18) 0.0180(15) 0.0234(15) -0.0013(12) 0.0025(14) 0.0025(13)
C38 0.0379(17) 0.0262(16) 0.0220(15) -0.0046(12) 0.0055(13) -0.0021(13)

loop_
_atom_type_symbol
_atom_type_description
_atom_type_scat_dispersion_real
_atom_type_scat_dispersion_imag
_atom_type_scat_source
C C 0.0033 0.0016 'International Tables Vol C Tables 4.2.6.8 and 6.1.1.4'
H H 0.0000 0.0000 'International Tables Vol C Tables 4.2.6.8 and 6.1.1.4'
N N 0.0061 0.0033 'International Tables Vol C Tables 4.2.6.8 and 6.1.1.4'
Si Si 0.0817 0.0704 'International Tables Vol C Tables 4.2.6.8 and 6.1.1.4'
P P 0.1023 0.0942 'International Tables Vol C Tables 4.2.6.8 and 6.1.1.4'
Cl Cl 0.1484 0.1585 'International Tables Vol C Tables 4.2.6.8 and 6.1.1.4'

loop_
_geom_angle_atom_site_label_1
_geom_angle_atom_site_label_2
_geom_angle_atom_site_label_3
_geom_angle
C24 P1 Si1 99.64(8)
C1 Si1 Cl2 112.18(7)
C1 Si1 P1 110.69(7)
Cl2 Si1 P1 116.76(4)
C1 Si1 Cl1 94.72(7)
Cl2 Si1 Cl1 99.00(4)
P1 Si1 Cl1 121.19(4)
C1 N1 C12 126.08(19)
C1 N1 C4 114.18(18)
C12 N1 C4 119.57(17)
N1 C1 C2 110.03(19)
N1 C1 Si1 130.00(17)
C2 C1 Si1 119.95(16)
C1 C2 C3 102.13(18)
C1 C2 C7 114.49(18)
C3 C2 C7 110.69(18)
C1 C2 C11 107.72(18)
C3 C2 C11 112.89(18)
C7 C2 C11 108.87(19)
C4 C3 C2 107.38(18)
C4 C3 H3A 110.2
C2 C3 H3A 110.2
C4 C3 H3B 110.2
C2 C3 H3B 110.2
H3A C3 H3B 108.5
C6 C4 C5 108.25(19)
C6 C4 C3 113.38(19)
C5 C4 C3 112.68(19)
C6 C4 N1 111.43(18)
C5 C4 N1 111.05(18)
C3 C4 N1 99.93(17)
C4 C5 H5A 109.5
C4 C5 H5B 109.5
H5A C5 H5B 109.5
C4 C5 H5C 109.5
H5A C5 H5C 109.5
H5B C5 H5C 109.5
C4 C6 H6A 109.5
C4 C6 H6B 109.5
H6A C6 H6B 109.5
C4 C6 H6C 109.5
H6A C6 H6C 109.5
H6B C6 H6C 109.5
C8 C7 C2 111.10(19)
C8 C7 H7A 109.4
C2 C7 H7A 109.4
C8 C7 H7B 109.4
C2 C7 H7B 109.4
H7A C7 H7B 108.0
C9 C8 C7 111.0(2)
C9 C8 H8A 109.4
C7 C8 H8A 109.4
C9 C8 H8B 109.4
C7 C8 H8B 109.4
H8A C8 H8B 108.0
C8 C9 C10 111.1(2)
C8 C9 H9A 109.4
C10 C9 H9A 109.4
C8 C9 H9B 109.4
C10 C9 H9B 109.4
H9A C9 H9B 108.0
C9 C10 C11 111.2(2)
C9 C10 H10A 109.4
C11 C10 H10A 109.4
C9 C10 H10B 109.4
C11 C10 H10B 109.4
H10A C10 H10B 108.0
C10 C11 C2 112.44(19)
C10 C11 H11A 109.1
C2 C11 H11A 109.1
C10 C11 H11B 109.1
C2 C11 H11B 109.1
H11A C11 H11B 107.8
C13 C12 C17 122.2(2)
C13 C12 N1 118.4(2)
C17 C12 N1 119.4(2)
C14 C13 C12 117.4(2)
C14 C13 C21 117.7(2)
C12 C13 C21 124.9(2)
C15 C14 C13 121.6(2)
C15 C14 H14 119.2
C13 C14 H14 119.2
C14 C15 C16 119.9(2)
C14 C15 H15 120.1
C16 C15 H15 120.1
C15 C16 C17 121.7(2)
C15 C16 H16 119.2
C17 C16 H16 119.2
C16 C17 C12 117.2(2)
C16 C17 C18 117.4(2)
C12 C17 C18 125.3(2)
C17 C18 C19 111.5(2)
C17 C18 C20 110.5(2)
C19 C18 C20 108.68(19)
C17 C18 H18 108.7
C19 C18 H18 108.7
C20 C18 H18 108.7
C18 C19 H19A 109.5
C18 C19 H19B 109.5
H19A C19 H19B 109.5
C18 C19 H19C 109.5
H19A C19 H19C 109.5
H19B C19 H19C 109.5
C18 C20 H20A 109.5
C18 C20 H20B 109.5
H20A C20 H20B 109.5
C18 C20 H20C 109.5
H20A C20 H20C 109.5
H20B C20 H20C 109.5
C13 C21 C23 110.56(19)
C13 C21 C22 111.1(2)
C23 C21 C22 110.24(19)
C13 C21 H21 108.3
C23 C21 H21 108.3
C22 C21 H21 108.3
C21 C22 H22A 109.5
C21 C22 H22B 109.5
H22A C22 H22B 109.5
C21 C22 H22C 109.5
H22A C22 H22C 109.5
H22B C22 H22C 109.5
C21 C23 H23A 109.5
C21 C23 H23B 109.5
H23A C23 H23B 109.5
C21 C23 H23C 109.5
H23A C23 H23C 109.5
H23B C23 H23C 109.5
C25 C24 C29 118.7(2)
C25 C24 P1 121.25(18)
C29 C24 P1 119.52(18)
C26 C25 C24 119.4(2)
C26 C25 C33 117.7(2)
C24 C25 C33 122.8(2)
C27 C26 C25 122.6(2)
C27 C26 H26 118.7
C25 C26 H26 118.7
C26 C27 C28 117.5(2)
C26 C27 C36 122.7(2)
C28 C27 C36 119.7(2)
C27 C28 C29 122.6(2)
C27 C28 H28 118.7
C29 C28 H28 118.7
C28 C29 C24 119.1(2)
C28 C29 C30 118.8(2)
C24 C29 C30 122.1(2)
C29 C30 C32 112.9(2)
C29 C30 C31 111.8(2)
C32 C30 C31 110.2(2)
C29 C30 H30 107.2
C32 C30 H30 107.2
C31 C30 H30 107.2
C30 C31 H31A 109.5
C30 C31 H31B 109.5
H31A C31 H31B 109.5
C30 C31 H31C 109.5
H31A C31 H31C 109.5
H31B C31 H31C 109.5
C30 C32 H32A 109.5
C30 C32 H32B 109.5
H32A C32 H32B 109.5
C30 C32 H32C 109.5
H32A C32 H32C 109.5
H32B C32 H32C 109.5
C25 C33 C34 111.3(2)
C25 C33 C35 112.3(2)
C34 C33 C35 110.7(2)
C25 C33 H33 107.4
C34 C33 H33 107.4
C35 C33 H33 107.4
C33 C34 H34A 109.5
C33 C34 H34B 109.5
H34A C34 H34B 109.5
C33 C34 H34C 109.5
H34A C34 H34C 109.5
H34B C34 H34C 109.5
C33 C35 H35A 109.5
C33 C35 H35B 109.5
H35A C35 H35B 109.5
C33 C35 H35C 109.5
H35A C35 H35C 109.5
H35B C35 H35C 109.5
C27 C36 C38 110.0(2)
C27 C36 C37 114.1(2)
C38 C36 C37 109.7(2)
C27 C36 H36 107.6
C38 C36 H36 107.6
C37 C36 H36 107.6
C36 C37 H37A 109.5
C36 C37 H37B 109.5
H37A C37 H37B 109.5
C36 C37 H37C 109.5
H37A C37 H37C 109.5
H37B C37 H37C 109.5
C36 C38 H38A 109.5
C36 C38 H38B 109.5
H38A C38 H38B 109.5
C36 C38 H38C 109.5
H38A C38 H38C 109.5
H38B C38 H38C 109.5

loop_
_geom_bond_atom_site_label_1
_geom_bond_atom_site_label_2
_geom_bond_distance
Cl1 Si1 2.1247(9)
Cl2 Si1 2.0772(9)
P1 C24 1.874(2)
P1 Si1 2.1225(9)
Si1 C1 1.945(2)
N1 C1 1.308(3)
N1 C12 1.474(3)
N1 C4 1.552(3)
C1 C2 1.532(3)
C2 C3 1.539(3)
C2 C7 1.543(3)
C2 C11 1.555(3)
C3 C4 1.526(3)
C3 H3A 0.9900
C3 H3B 0.9900
C4 C6 1.518(3)
C4 C5 1.524(3)
C5 H5A 0.9800
C5 H5B 0.9800
C5 H5C 0.9800
C6 H6A 0.9800
C6 H6B 0.9800
C6 H6C 0.9800
C7 C8 1.532(3)
C7 H7A 0.9900
C7 H7B 0.9900
C8 C9 1.520(3)
C8 H8A 0.9900
C8 H8B 0.9900
C9 C10 1.525(3)
C9 H9A 0.9900
C9 H9B 0.9900
C10 C11 1.533(3)
C10 H10A 0.9900
C10 H10B 0.9900
C11 H11A 0.9900
C11 H11B 0.9900
C12 C13 1.406(3)
C12 C17 1.409(3)
C13 C14 1.391(3)
C13 C21 1.520(3)
C14 C15 1.378(3)
C14 H14 0.9500
C15 C16 1.380(3)
C15 H15 0.9500
C16 C17 1.392(3)
C16 H16 0.9500
C17 C18 1.524(3)
C18 C19 1.540(3)
C18 C20 1.540(3)
C18 H18 1.0000
C19 H19A 0.9800
C19 H19B 0.9800
C19 H19C 0.9800
C20 H20A 0.9800
C20 H20B 0.9800
C20 H20C 0.9800
C21 C23 1.528(3)
C21 C22 1.540(3)
C21 H21 1.0000
C22 H22A 0.9800
C22 H22B 0.9800
C22 H22C 0.9800
C23 H23A 0.9800
C23 H23B 0.9800
C23 H23C 0.9800
C24 C25 1.411(3)
C24 C29 1.422(3)
C25 C26 1.395(3)
C25 C33 1.523(3)
C26 C27 1.384(3)
C26 H26 0.9500
C27 C28 1.389(3)
C27 C36 1.526(3)
C28 C29 1.393(3)
C28 H28 0.9500
C29 C30 1.517(3)
C30 C32 1.529(3)
C30 C31 1.529(4)
C30 H30 1.0000
C31 H31A 0.9800
C31 H31B 0.9800
C31 H31C 0.9800
C32 H32A 0.9800
C32 H32B 0.9800
C32 H32C 0.9800
C33 C34 1.526(3)
C33 C35 1.531(3)
C33 H33 1.0000
C34 H34A 0.9800
C34 H34B 0.9800
C34 H34C 0.9800
C35 H35A 0.9800
C35 H35B 0.9800
C35 H35C 0.9800
C36 C38 1.527(3)
C36 C37 1.528(3)
C36 H36 1.0000
C37 H37A 0.9800
C37 H37B 0.9800
C37 H37C 0.9800
C38 H38A 0.9800
C38 H38B 0.9800
C38 H38C 0.9800

loop_
_geom_torsion_atom_site_label_1
_geom_torsion_atom_site_label_2
_geom_torsion_atom_site_label_3
_geom_torsion_atom_site_label_4
_geom_torsion
C12 N1 C1 C2 -171.86(19)
C4 N1 C1 C2 3.3(2)
C12 N1 C1 Si1 9.7(3)
C4 N1 C1 Si1 -175.09(16)
N1 C1 C2 C3 -17.6(2)
Si1 C1 C2 C3 161.03(15)
N1 C1 C2 C7 -137.2(2)
Si1 C1 C2 C7 41.4(2)
N1 C1 C2 C11 101.5(2)
Si1 C1 C2 C11 -79.9(2)
C1 C2 C3 C4 25.1(2)
C7 C2 C3 C4 147.43(19)
C11 C2 C3 C4 -90.2(2)
C2 C3 C4 C6 95.9(2)
C2 C3 C4 C5 -140.69(19)
C2 C3 C4 N1 -22.8(2)
C1 N1 C4 C6 -107.7(2)
C12 N1 C4 C6 67.9(2)
C1 N1 C4 C5 131.6(2)
C12 N1 C4 C5 -52.9(3)
C1 N1 C4 C3 12.4(2)
C12 N1 C4 C3 -172.04(18)
C1 C2 C7 C8 -176.97(19)
C3 C2 C7 C8 68.3(2)
C11 C2 C7 C8 -56.4(2)
C2 C7 C8 C9 58.7(3)
C7 C8 C9 C10 -57.2(3)
C8 C9 C10 C11 55.0(3)
C9 C10 C11 C2 -54.7(3)
C1 C2 C11 C10 179.57(19)
C3 C2 C11 C10 -68.5(2)
C7 C2 C11 C10 54.9(2)
C1 N1 C12 C13 83.6(3)
C4 N1 C12 C13 -91.3(2)
C1 N1 C12 C17 -97.3(3)
C4 N1 C12 C17 87.7(2)
C17 C12 C13 C14 -0.4(3)
N1 C12 C13 C14 178.7(2)
C17 C12 C13 C21 176.5(2)
N1 C12 C13 C21 -4.4(3)
C12 C13 C14 C15 -1.4(3)
C21 C13 C14 C15 -178.5(2)
C13 C14 C15 C16 1.6(4)
C14 C15 C16 C17 0.0(4)
C15 C16 C17 C12 -1.7(3)
C15 C16 C17 C18 175.7(2)
C13 C12 C17 C16 1.9(3)
N1 C12 C17 C16 -177.1(2)
C13 C12 C17 C18 -175.3(2)
N1 C12 C17 C18 5.7(3)
C16 C17 C18 C19 59.2(3)
C12 C17 C18 C19 -123.6(2)
C16 C17 C18 C20 -61.8(3)
C12 C17 C18 C20 115.4(2)
C14 C13 C21 C23 61.7(3)
C12 C13 C21 C23 -115.2(2)
C14 C13 C21 C22 -61.1(3)
C12 C13 C21 C22 122.1(2)
Si1 P1 C24 C25 87.33(19)
Si1 P1 C24 C29 -100.91(18)
C29 C24 C25 C26 -0.2(3)
P1 C24 C25 C26 171.60(18)
C29 C24 C25 C33 -179.8(2)
P1 C24 C25 C33 -8.0(3)
C24 C25 C26 C27 -0.1(4)
C33 C25 C26 C27 179.5(2)
C25 C26 C27 C28 0.2(4)
C25 C26 C27 C36 -179.1(2)
C26 C27 C28 C29 0.0(4)
C36 C27 C28 C29 179.3(2)
C27 C28 C29 C24 -0.3(4)
C27 C28 C29 C30 -179.9(2)
C25 C24 C29 C28 0.4(3)
P1 C24 C29 C28 -171.57(17)
C25 C24 C29 C30 -179.9(2)
P1 C24 C29 C30 8.1(3)
C28 C29 C30 C32 -46.7(3)
C24 C29 C30 C32 133.6(2)
C28 C29 C30 C31 78.1(3)
C24 C29 C30 C31 -101.5(3)
C26 C25 C33 C34 -73.2(3)
C24 C25 C33 C34 106.4(3)
C26 C25 C33 C35 51.6(3)
C24 C25 C33 C35 -128.8(2)
C26 C27 C36 C38 92.5(3)
C28 C27 C36 C38 -86.8(3)
C26 C27 C36 C37 -31.2(3)
C28 C27 C36 C37 149.5(2)
